data_7019809
loop_
_publ_author_name
'Gabb, David'
'Pradeep, Chullikkattil P.'
'Miras, Haralampos N.'
'Mitchell, Scott G.'
'Long, De-Liang'
'Cronin, Leroy'

_publ_section_title
;
 Organic-soluble lacunary {M(2)(P(2)W(15))(2)} polyoxometalate sandwiches
 showing a previously unseen \a\b\b\a isomerism.
;
_journal_issue 33
_journal_name_full 'Dalton transactions (Cambridge, England : 2003)'
_journal_page_first 10000
_journal_page_last 10005
_journal_paper_doi 10.1039/c2dt30616f
_journal_volume 41
_journal_year 2012
_chemical_formula_sum 'C132 H303 Fe2 N10 Na O112 P4 W30'
_chemical_formula_weight 9596.91
_chemical_name_systematic
;
?
;
_space_group_IT_number 15
_symmetry_cell_setting monoclinic
_symmetry_space_group_name_Hall '-C 2yc'
_symmetry_space_group_name_H-M 'C 1 2/c 1'
_atom_sites_solution_hydrogens none
_atom_sites_solution_primary direct
_atom_sites_solution_secondary difmap
_audit_creation_method SHELXL-97
_cell_angle_alpha 90.00
_cell_angle_beta 114.472(2)
_cell_angle_gamma 90.00
_cell_formula_units_Z 4
_cell_length_a 47.3357(16)
_cell_length_b 17.9304(6)
_cell_length_c 38.5281(11)
_cell_measurement_reflns_used 23666
_cell_measurement_temperature 150(2)
_cell_measurement_theta_max 55.9
_cell_measurement_theta_min 3.13
_cell_volume 29762.9(17)
_computing_cell_refinement
;
CrysAlisPro, Oxford Diffraction Ltd.,
Version 1.171.33.55 (release 05-01-2010 CrysAlis171 .NET)
(compiled Jan 5 2010,16:28:46)
;
_computing_data_collection
;
CrysAlisPro, Oxford Diffraction Ltd.,
Version 1.171.33.55 (release 05-01-2010 CrysAlis171 .NET)
(compiled Jan 5 2010,16:28:46)
;
_computing_data_reduction
;
CrysAlisPro, Oxford Diffraction Ltd.,
Version 1.171.33.55 (release 05-01-2010 CrysAlis171 .NET)
(compiled Jan 5 2010,16:28:46)
;
_computing_structure_refinement 'SHELXL-97 (Sheldrick, 2008)'
_computing_structure_solution 'SHELXS-97 (Sheldrick, 2008)'
_diffrn_ambient_temperature 150(2)
_diffrn_measured_fraction_theta_full 0.974
_diffrn_measured_fraction_theta_max 0.974
_diffrn_measurement_device_type 'Xcalibur, Atlas, Gemini ultra'
_diffrn_measurement_method '\w & \p scans'
_diffrn_radiation_monochromator graphite
_diffrn_radiation_source 'fine-focus sealed tube'
_diffrn_radiation_type CuK\a
_diffrn_radiation_wavelength 1.54184
_diffrn_reflns_av_R_equivalents 0.1477
_diffrn_reflns_av_sigmaI/netI 0.0835
_diffrn_reflns_limit_h_max 50
_diffrn_reflns_limit_h_min -50
_diffrn_reflns_limit_k_max 18
_diffrn_reflns_limit_k_min -18
_diffrn_reflns_limit_l_max 41
_diffrn_reflns_limit_l_min -39
_diffrn_reflns_number 66530
_diffrn_reflns_theta_full 56.39
_diffrn_reflns_theta_max 56.39
_diffrn_reflns_theta_min 3.13
_diffrn_standards_decay_% none
_exptl_absorpt_coefficient_mu 22.303
_exptl_absorpt_correction_T_max 0.0754
_exptl_absorpt_correction_T_min 0.0651
_exptl_absorpt_correction_type analytical
_exptl_absorpt_process_details
;
CrysAlisPro, Oxford Diffraction Ltd.,
Version 1.171.33.52 (release 06-11-2009 CrysAlis171 .NET)
(compiled Nov 6 2009,16:24:50)
Analytical numeric absorption correction using a multifaceted crystal
model based on expressions derived by R.C. Clark & J.S. Reid.
(Clark, R. C. & Reid, J. S. (1995). Acta Cryst. A51, 887-897)
;
_exptl_crystal_colour brown
_exptl_crystal_density_diffrn 2.142
_exptl_crystal_density_meas ?
_exptl_crystal_density_method 'not measured'
_exptl_crystal_description block
_exptl_crystal_F_000 17616
_exptl_crystal_size_max 0.27
_exptl_crystal_size_mid 0.26
_exptl_crystal_size_min 0.24
_refine_diff_density_max 2.10
_refine_diff_density_min -1.05
_refine_diff_density_rms 0.23
_refine_ls_extinction_coef none
_refine_ls_extinction_method none
_refine_ls_goodness_of_fit_ref 1.126
_refine_ls_hydrogen_treatment none
_refine_ls_matrix_type full
_refine_ls_number_parameters 917
_refine_ls_number_reflns 19143
_refine_ls_number_restraints 63
_refine_ls_restrained_S_all 1.125
_refine_ls_R_factor_all 0.1368
_refine_ls_R_factor_gt 0.1065
_refine_ls_shift/su_max 0.001
_refine_ls_shift/su_mean 0.000
_refine_ls_structure_factor_coef Fsqd
_refine_ls_weighting_details 'calc w=1/[\s^2^(Fo^2^)+(0.1721P)^2^+110.1221P] where P=(Fo^2^+2Fc^2^)/3'
_refine_ls_weighting_scheme calc
_refine_ls_wR_factor_gt 0.3115
_refine_ls_wR_factor_ref 0.3387
_reflns_number_gt 11082
_reflns_number_total 19143
_reflns_threshold_expression >2\s(I)
_cod_data_source_file c2dt30616f.txt
_cod_data_source_block pc786-fe
_cod_depositor_comments
;
The following automatic conversions were performed:

'_symmetry_cell_setting' value 'Monoclinic' changed to 'monoclinic'
according to /home/saulius/struct/CIF-dictionaries/cif_core.dic
dictionary named 'cif_core.dic' version 2.4.1 from 2010-06-29.

Automatic conversion script
Id: cif_fix_values 1891 2012-01-12 08:04:46Z andrius 

The following automatic conversions were performed:

'_exptl_crystal_density_meas' value 'none' was changed to '?' - the
value is perceived as not measured.

Automatic conversion script
Id: cif_fix_values 3008 2015-01-20 13:52:24Z robertas 
;
_cod_original_sg_symbol_H-M C2/c
_cod_database_code 7019809

loop_
_symmetry_equiv_pos_as_xyz
'x, y, z'
'-x, y, -z+1/2'
'x+1/2, y+1/2, z'
'-x+1/2, y+1/2, -z+1/2'
'-x, -y, -z'
'x, -y, z-1/2'
'-x+1/2, -y+1/2, -z'
'x+1/2, -y+1/2, z-1/2'

loop_
_atom_site_label
_atom_site_type_symbol
_atom_site_fract_x
_atom_site_fract_y
_atom_site_fract_z
_atom_site_U_iso_or_equiv
_atom_site_adp_type
_atom_site_occupancy
_atom_site_symmetry_multiplicity
_atom_site_calc_flag
_atom_site_refinement_flags
W1 W 0.94575(3) 0.45601(12) 0.89076(4) 0.1192(5) Uani 1 1 d .
W2 W 0.83024(3) 0.47531(10) 0.96512(4) 0.1128(5) Uani 1 1 d D
W3 W 0.86003(3) 0.47420(11) 0.82649(4) 0.1169(5) Uani 1 1 d D
W4 W 0.84032(3) 0.37790(10) 0.88748(4) 0.1112(5) Uani 1 1 d .
W7 W 0.92536(3) 0.35987(10) 0.95125(4) 0.1133(5) Uani 1 1 d .
W8 W 0.83163(4) 0.66289(10) 0.96907(4) 0.1232(5) Uani 1 1 d D
W9 W 0.91732(4) 0.64555(11) 1.03269(4) 0.1297(6) Uani 1 1 d D
W10 W 0.91559(3) 0.45869(10) 1.02923(4) 0.1141(5) Uani 1 1 d D
W11 W 0.86242(4) 0.67802(11) 0.83126(4) 0.1265(6) Uani 1 1 d D
W16 W 0.94778(4) 0.66031(12) 0.89418(4) 0.1291(6) Uani 1 1 d D
W24 W 0.78711(3) 0.58378(12) 0.80067(4) 0.1308(6) Uani 1 1 d .
W30 W 0.85472(4) 0.76596(11) 0.90299(4) 0.1250(5) Uani 1 1 d D
W33 W 0.77574(3) 0.67953(12) 0.86876(5) 0.1330(6) Uani 1 1 d .
W35 W 0.76983(3) 0.49177(11) 0.86582(4) 0.1228(5) Uani 1 1 d .
W37 W 0.94200(4) 0.74790(12) 0.96728(4) 0.1323(6) Uani 1 1 d D
Fe69 Fe 1.00789(10) 0.5475(3) 0.96938(11) 0.1137(15) Uani 1 1 d .
P5 P 0.84384(17) 0.5716(4) 0.89553(17) 0.0892(17) Uani 1 1 d .
P7 P 0.93858(15) 0.5525(4) 0.96509(16) 0.0860(17) Uani 1 1 d .
O1 O 0.8725(5) 0.4826(12) 1.0001(5) 0.118(6) Uani 1 1 d .
O2 O 0.9240(5) 0.7087(12) 1.0007(5) 0.123(6) Uani 1 1 d .
O3 O 0.8401(4) 0.4086(9) 0.9336(5) 0.091(4) Uani 1 1 d .
O4 O 0.8735(4) 0.6480(15) 1.0062(5) 0.133(8) Uani 1 1 d .
O5 O 0.8598(3) 0.6405(11) 0.8879(5) 0.098(5) Uani 1 1 d .
O6 O 0.7915(4) 0.4899(12) 0.9191(6) 0.115(6) Uani 1 1 d .
O7 O 0.9209(4) 0.5544(14) 0.9914(4) 0.120(7) Uani 1 1 d .
O8 O 0.8966(5) 0.7623(12) 0.9281(5) 0.121(6) Uani 1 1 d .
O9 O 0.9010(4) 0.4510(14) 0.8588(5) 0.129(7) Uani 1 1 d .
O10 O 0.9132(4) 0.3984(12) 0.9893(5) 0.112(5) Uani 1 1 d .
O11 O 0.8103(4) 0.7413(12) 0.8755(6) 0.120(6) Uani 1 1 d .
O12 O 0.9746(4) 0.5408(12) 0.9917(5) 0.109(6) Uani 1 1 d .
O13 O 0.8455(4) 0.5705(11) 0.9354(5) 0.110(6) Uani 1 1 d .
O14 O 0.8854(5) 0.3643(14) 0.9152(6) 0.131(7) Uani 1 1 d .
O15 O 0.7949(4) 0.6646(11) 0.9232(5) 0.110(5) Uani 1 1 d .
O16 O 0.8069(5) 0.5794(11) 0.8682(5) 0.117(6) Uani 1 1 d .
O17 O 0.8493(4) 0.7319(12) 0.9450(5) 0.114(6) Uani 1 1 d .
O18 O 0.9414(4) 0.5606(13) 0.8801(6) 0.121(7) Uani 1 1 d .
O19 O 0.9690(3) 0.3810(12) 0.9903(5) 0.108(6) Uani 1 1 d .
O20 O 0.9885(4) 0.6279(12) 0.9353(5) 0.114(6) Uani 1 1 d .
O21 O 0.8557(4) 0.5001(11) 0.8840(4) 0.101(5) Uani 1 1 d .
O22 O 0.9268(5) 0.2725(14) 0.9590(5) 0.129(7) Uani 1 1 d .
O23 O 0.9417(4) 0.3745(17) 0.9106(6) 0.149(10) Uani 1 1 d .
O24 O 0.9052(5) 0.6852(15) 0.8651(6) 0.138(8) Uani 1 1 d .
O25 O 0.8460(5) 0.3871(14) 0.8406(6) 0.133(7) Uani 1 1 d .
O26 O 0.8171(5) 0.5139(13) 0.8058(5) 0.130(7) Uani 1 1 d .
O27 O 0.8000(4) 0.4176(12) 0.8651(6) 0.118(6) Uani 1 1 d .
O28 O 0.7537(4) 0.5879(15) 0.8675(5) 0.139(9) Uani 1 1 d .
O29 O 0.9852(5) 0.4756(17) 0.9306(5) 0.147(9) Uani 1 1 d .
O30 O 0.8199(5) 0.6518(14) 0.8091(5) 0.131(7) Uani 1 1 d .
O31 O 0.9571(5) 0.4160(19) 0.8556(6) 0.165(11) Uani 1 1 d .
O32 O 0.9354(4) 0.6259(12) 0.9427(4) 0.114(6) Uani 1 1 d .
O33 O 0.9185(5) 0.5516(6) 1.0551(7) 0.132(7) Uiso 1 1 d D
O34 O 0.7680(5) 0.6618(15) 0.8171(5) 0.135(7) Uani 1 1 d .
O35 O 0.7486(5) 0.7429(17) 0.8639(7) 0.158(9) Uani 1 1 d .
O36 O 0.9279(4) 0.4847(12) 0.9376(4) 0.106(5) Uani 1 1 d .
O37 O 0.9785(6) 0.7149(16) 1.0018(6) 0.162(11) Uani 1 1 d .
O38 O 0.7638(5) 0.5156(16) 0.8143(6) 0.145(8) Uani 1 1 d .
O39 O 0.7388(4) 0.4373(11) 0.8591(7) 0.129(7) Uani 1 1 d .
O40 O 0.8316(5) 0.2918(12) 0.8867(6) 0.132(7) Uani 1 1 d .
O41 O 1.0428(5) 0.5432(12) 0.9531(5) 0.117(6) Uani 1 1 d .
O42 O 0.8487(5) 0.8582(9) 0.9056(6) 0.159(11) Uani 1 1 d D
O43 O 0.8688(4) 0.5760(6) 0.8272(4) 0.140(10) Uani 1 1 d D
O44 O 0.9108(5) 0.3973(14) 1.0605(5) 0.131(7) Uani 1 1 d .
O45 O 0.8609(5) 0.4428(16) 0.7845(5) 0.143(9) Uani 1 1 d .
O46 O 0.8201(4) 0.5678(6) 0.9823(5) 0.173(13) Uani 1 1 d D
O47 O 0.8157(5) 0.4176(15) 0.9899(5) 0.134(8) Uani 1 1 d .
O48 O 0.8551(5) 0.7628(16) 0.8540(6) 0.148(9) Uani 1 1 d .
O49 O 0.9624(5) 0.6941(15) 0.8640(6) 0.139(8) Uani 1 1 d .
O50 O 0.9465(6) 0.829(2) 0.9787(8) 0.172(11) Uani 1 1 d .
O51 O 0.8666(6) 0.7189(18) 0.7937(6) 0.165(10) Uani 1 1 d .
O52 O 0.9534(5) 0.7430(13) 0.9259(5) 0.164(10) Uani 1 1 d D
O53 O 0.8210(6) 0.7154(15) 0.9972(6) 0.147(8) Uani 1 1 d .
O54 O 0.9226(7) 0.7018(15) 1.0697(5) 0.162(10) Uani 1 1 d .
O55 O 0.7679(6) 0.586(2) 0.7529(5) 0.177(12) Uani 1 1 d .
O56 O 0.9651(5) 0.6314(12) 1.0527(6) 0.125(6) Uiso 1 1 d .
N1 N 0.8592(6) 0.1941(15) 1.0007(7) 0.132(8) Uiso 1 1 d D
N2 N 0.9253(8) 0.5593(19) 0.7548(10) 0.167(12) Uiso 1 1 d D
N3 N 0.6957(10) 0.622(2) 0.9192(12) 0.136(17) Uiso 0.50 1 d PD
N4 N 1.0164(9) 0.827(2) 1.1115(12) 0.150(16) Uiso 0.60 1 d PD
C1 C 0.8494(9) 0.190(2) 1.0333(10) 0.159(13) Uiso 1 1 d D
C2 C 0.8482(11) 0.259(2) 1.0551(13) 0.189(17) Uiso 1 1 d D
C3 C 0.8373(12) 0.241(3) 1.0859(13) 0.140(16) Uiso 0.70 1 d PD
C4 C 0.8332(15) 0.317(3) 1.1009(18) 0.17(2) Uiso 0.70 1 d PD
C5 C 0.8898(6) 0.2366(16) 1.0128(8) 0.116(9) Uiso 1 1 d D
C6 C 0.9163(7) 0.191(2) 1.0404(10) 0.153(13) Uiso 1 1 d D
C7 C 0.9454(8) 0.239(2) 1.0532(12) 0.161(14) Uiso 1 1 d D
C8 C 0.9739(12) 0.196(4) 1.0787(18) 0.16(2) Uiso 0.60 1 d PD
C9 C 0.8365(8) 0.246(3) 0.9719(13) 0.149(18) Uiso 0.70 1 d PD
C10 C 0.8027(8) 0.221(2) 0.9567(12) 0.167(15) Uiso 1 1 d D
C11 C 0.7795(8) 0.274(2) 0.9298(11) 0.157(13) Uiso 1 1 d D
C12 C 0.7469(8) 0.243(3) 0.9116(12) 0.135(13) Uiso 0.80 1 d PD
C13 C 0.8597(10) 0.1195(18) 0.9834(11) 0.162(14) Uiso 1 1 d D
C14 C 0.8675(11) 0.122(2) 0.9492(11) 0.172(15) Uiso 1 1 d D
C15 C 0.8636(11) 0.048(2) 0.9293(13) 0.179(17) Uiso 1 1 d D
C16 C 0.8721(16) 0.038(4) 0.8963(16) 0.20(2) Uiso 0.80 1 d PD
C17 C 0.8941(9) 0.579(3) 0.7540(15) 0.22(2) Uiso 1 1 d D
C18 C 0.8661(10) 0.585(3) 0.7161(14) 0.129(17) Uiso 0.60 1 d PD
C19 C 0.8357(10) 0.590(3) 0.7197(14) 0.147(17) Uiso 0.70 1 d PD
C20 C 0.8076(13) 0.587(4) 0.6826(15) 0.17(2) Uiso 0.70 1 d PD
C21 C 0.9470(10) 0.574(3) 0.7962(11) 0.109(16) Uiso 0.50 1 d PD
C22 C 0.9791(11) 0.548(4) 0.8025(17) 0.15(3) Uiso 0.50 1 d PD
C23 C 1.0055(12) 0.552(3) 0.8414(15) 0.17(2) Uiso 0.80 1 d PD
C24 C 1.0344(14) 0.510(4) 0.845(2) 0.12(2) Uiso 0.40 1 d PD
C25 C 0.9228(11) 0.479(2) 0.7421(13) 0.174(15) Uiso 1 1 d D
C26 C 0.9194(14) 0.402(2) 0.7539(16) 0.18(2) Uiso 0.80 1 d PD
C27 C 0.9142(14) 0.324(3) 0.7376(17) 0.18(2) Uiso 0.80 1 d PD
C29 C 0.930(3) 0.598(3) 0.723(2) 0.24(4) Uiso 0.60 1 d PD
C30 C 0.9285(14) 0.670(3) 0.7414(16) 0.155(18) Uiso 0.70 1 d PD
C31 C 0.9253(14) 0.743(3) 0.7584(16) 0.066(15) Uiso 0.30 1 d PD
C32 C 0.9343(19) 0.801(4) 0.737(2) 0.09(2) Uiso 0.30 1 d PD
C33 C 0.7130(15) 0.577(4) 0.9543(17) 0.053(19) Uiso 0.20 1 d PD
C34 C 0.7428(18) 0.538(5) 0.960(3) 0.08(3) Uiso 0.20 1 d PD
C35 C 0.7486(18) 0.479(4) 0.989(2) 0.15(3) Uiso 0.50 1 d PD
C36 C 0.735(2) 0.404(4) 0.990(3) 0.19(3) Uiso 0.50 1 d PD
C37 C 0.6663(11) 0.654(3) 0.9190(17) 0.068(16) Uiso 0.30 1 d PD
C38 C 0.6540(15) 0.718(5) 0.892(3) 0.13(3) Uiso 0.30 1 d PD
C39 C 0.6217(12) 0.731(4) 0.8887(16) 0.117(17) Uiso 0.50 1 d PD
C40 C 0.5938(17) 0.738(6) 0.8513(19) 0.11(3) Uiso 0.30 1 d PD
C41 C 0.7197(12) 0.676(3) 0.9187(16) 0.064(15) Uiso 0.30 1 d PD
C42 C 0.723(2) 0.740(4) 0.945(2) 0.16(3) Uiso 0.50 1 d PD
C43 C 0.724(4) 0.814(6) 0.927(4) 0.12(4) Uiso 0.20 1 d PD
C45 C 0.6879(12) 0.570(3) 0.8856(13) 0.155(17) Uiso 0.80 1 d PD
C46 C 0.666(2) 0.506(4) 0.880(3) 0.12(3) Uiso 0.30 1 d PD
C47 C 0.659(3) 0.461(8) 0.845(3) 0.17(5) Uiso 0.30 1 d PD
C49 C 1.0481(10) 0.831(3) 1.1445(13) 0.142(16) Uiso 0.70 1 d PD
C50 C 1.0734(12) 0.784(3) 1.1430(16) 0.174(19) Uiso 0.80 1 d PD
C51 C 1.0987(14) 0.837(3) 1.167(2) 0.11(3) Uiso 0.30 1 d PD
C52 C 1.1200(13) 0.771(3) 1.1746(17) 0.21(2) Uiso 1 1 d D
C53 C 0.9986(11) 0.894(3) 1.1150(16) 0.067(15) Uiso 0.30 1 d PD
C54 C 0.9664(13) 0.888(4) 1.084(2) 0.10(2) Uiso 0.30 1 d PD
C55 C 0.9478(17) 0.956(4) 1.084(2) 0.052(19) Uiso 0.20 1 d PD
C56 C 0.941(3) 0.984(7) 1.116(3) 0.06(3) Uiso 0.15 1 d PD
C57 C 1.0057(15) 0.754(3) 1.1200(15) 0.073(17) Uiso 0.30 1 d PD
C58 C 0.9975(12) 0.740(3) 1.1530(13) 0.196(18) Uiso 1 1 d D
C59 C 0.9882(12) 0.665(3) 1.1622(14) 0.159(17) Uiso 0.80 1 d PD
C60 C 0.9821(16) 0.636(4) 1.1950(16) 0.079(18) Uiso 0.30 1 d PD
C61 C 1.0181(16) 0.825(4) 1.0731(15) 0.16(2) Uiso 0.60 1 d PD
C62 C 1.0302(15) 0.888(4) 1.063(2) 0.19(2) Uiso 0.80 1 d P
C63 C 1.0278(12) 0.885(3) 1.0171(15) 0.184(17) Uiso 1 1 d .
C64 C 1.0409(13) 0.951(3) 1.0037(16) 0.195(19) Uiso 1 1 d .

loop_
_atom_site_aniso_label
_atom_site_aniso_U_11
_atom_site_aniso_U_22
_atom_site_aniso_U_33
_atom_site_aniso_U_23
_atom_site_aniso_U_13
_atom_site_aniso_U_12
W1 0.0986(9) 0.1820(17) 0.0837(8) -0.0233(9) 0.0444(7) -0.0109(9)
W2 0.1006(9) 0.1557(13) 0.0928(8) 0.0017(8) 0.0507(7) 0.0056(8)
W3 0.0978(9) 0.1729(15) 0.0805(7) -0.0222(8) 0.0374(6) -0.0115(9)
W4 0.0984(9) 0.1410(13) 0.0911(8) -0.0145(8) 0.0361(7) -0.0020(8)
W7 0.0992(9) 0.1481(14) 0.0911(8) -0.0107(8) 0.0379(7) 0.0029(8)
W8 0.1287(11) 0.1517(14) 0.1117(10) -0.0191(9) 0.0721(9) -0.0105(10)
W9 0.1478(13) 0.1585(14) 0.1053(9) -0.0332(9) 0.0749(9) -0.0287(11)
W10 0.1038(9) 0.1625(14) 0.0833(7) 0.0042(8) 0.0461(7) 0.0077(9)
W11 0.1188(11) 0.1709(16) 0.1010(9) 0.0123(9) 0.0569(8) 0.0001(10)
W16 0.1150(10) 0.1815(17) 0.1076(9) 0.0084(10) 0.0629(8) -0.0088(10)
W24 0.0910(9) 0.2096(18) 0.0846(8) 0.0062(9) 0.0291(6) 0.0087(10)
W30 0.1354(12) 0.1394(14) 0.1005(9) 0.0001(8) 0.0491(8) -0.0040(10)
W33 0.1008(10) 0.1704(16) 0.1219(11) -0.0088(10) 0.0404(8) 0.0140(10)
W35 0.0856(8) 0.1653(15) 0.1086(9) 0.0064(9) 0.0314(7) -0.0012(9)
W37 0.1507(14) 0.1471(15) 0.0984(9) -0.0143(9) 0.0511(9) -0.0281(11)
Fe69 0.092(3) 0.170(5) 0.080(2) -0.006(3) 0.036(2) 0.001(3)
P5 0.112(5) 0.082(4) 0.077(3) 0.001(3) 0.043(3) 0.006(4)
P7 0.097(4) 0.099(5) 0.071(3) -0.013(3) 0.043(3) -0.013(3)
O1 0.143(16) 0.123(15) 0.091(11) 0.005(10) 0.053(11) 0.000(12)
O2 0.140(16) 0.137(17) 0.103(12) -0.024(11) 0.061(12) -0.009(13)
O3 0.080(9) 0.081(10) 0.097(10) -0.003(8) 0.020(8) -0.019(8)
O4 0.094(12) 0.21(2) 0.100(12) -0.042(13) 0.042(10) 0.001(13)
O5 0.074(9) 0.138(15) 0.092(10) 0.025(10) 0.044(8) 0.011(9)
O6 0.100(12) 0.133(16) 0.146(15) -0.011(12) 0.086(12) 0.001(11)
O7 0.078(10) 0.22(2) 0.060(8) -0.002(10) 0.022(7) 0.016(12)
O8 0.143(16) 0.123(15) 0.100(12) 0.039(11) 0.054(11) -0.008(12)
O9 0.108(13) 0.20(2) 0.090(11) -0.035(12) 0.056(10) 0.008(13)
O10 0.095(12) 0.136(15) 0.095(11) -0.009(11) 0.031(9) 0.009(11)
O11 0.098(12) 0.134(16) 0.114(13) 0.014(12) 0.031(10) 0.011(11)
O12 0.104(12) 0.150(16) 0.085(10) -0.017(10) 0.051(9) -0.017(11)
O13 0.102(12) 0.147(17) 0.108(12) -0.031(11) 0.068(10) -0.039(11)
O14 0.123(15) 0.18(2) 0.107(13) -0.007(13) 0.068(12) 0.024(14)
O15 0.118(13) 0.119(14) 0.114(12) -0.018(11) 0.069(11) -0.008(11)
O16 0.117(13) 0.133(16) 0.074(9) -0.004(10) 0.014(9) -0.018(11)
O17 0.077(10) 0.143(16) 0.094(11) -0.022(11) 0.008(8) 0.007(10)
O18 0.094(12) 0.161(19) 0.120(13) -0.029(13) 0.057(10) -0.034(12)
O19 0.058(8) 0.158(17) 0.093(10) -0.021(11) 0.016(7) -0.010(10)
O20 0.078(10) 0.153(17) 0.113(12) -0.019(12) 0.042(9) -0.048(11)
O21 0.080(10) 0.137(15) 0.077(9) -0.016(9) 0.024(8) -0.022(10)
O22 0.138(16) 0.16(2) 0.094(11) -0.032(12) 0.049(11) -0.071(14)
O23 0.088(12) 0.24(3) 0.103(13) -0.055(16) 0.026(10) 0.048(15)
O24 0.123(15) 0.20(2) 0.107(13) 0.012(14) 0.068(12) -0.010(15)
O25 0.116(14) 0.17(2) 0.106(13) -0.020(13) 0.034(11) 0.028(14)
O26 0.157(17) 0.147(18) 0.077(10) -0.014(11) 0.039(11) -0.043(15)
O27 0.101(12) 0.133(16) 0.122(13) -0.047(12) 0.048(10) 0.012(11)
O28 0.082(11) 0.25(3) 0.102(12) 0.069(15) 0.053(10) 0.036(14)
O29 0.126(15) 0.25(3) 0.083(11) 0.015(14) 0.062(11) 0.010(17)
O30 0.119(14) 0.19(2) 0.077(10) 0.002(12) 0.033(10) 0.018(14)
O31 0.095(13) 0.31(4) 0.092(12) -0.003(16) 0.039(10) 0.012(17)
O32 0.094(11) 0.166(18) 0.077(9) 0.007(10) 0.031(8) -0.053(12)
O34 0.110(13) 0.20(2) 0.092(11) -0.008(13) 0.042(10) -0.010(14)
O35 0.116(15) 0.20(3) 0.138(17) 0.007(17) 0.033(13) 0.050(16)
O36 0.114(12) 0.144(16) 0.072(9) -0.009(10) 0.050(9) 0.005(11)
O37 0.146(18) 0.22(3) 0.128(16) -0.063(17) 0.064(14) -0.110(19)
O38 0.093(12) 0.20(2) 0.120(15) 0.035(15) 0.018(11) -0.013(14)
O39 0.089(12) 0.112(15) 0.18(2) 0.007(13) 0.054(13) -0.002(10)
O40 0.161(18) 0.114(16) 0.123(14) -0.059(12) 0.059(13) -0.019(13)
O41 0.136(15) 0.127(15) 0.108(12) 0.002(11) 0.072(12) 0.012(12)
O42 0.139(17) 0.23(3) 0.114(14) 0.030(16) 0.056(13) -0.078(18)
O43 0.087(11) 0.28(3) 0.059(9) -0.040(13) 0.032(8) 0.003(14)
O44 0.132(15) 0.167(19) 0.069(9) -0.004(11) 0.017(9) 0.031(14)
O45 0.112(14) 0.24(3) 0.076(10) -0.030(13) 0.034(10) -0.059(15)
O46 0.067(10) 0.37(4) 0.070(10) -0.015(16) 0.019(8) 0.010(16)
O47 0.106(13) 0.20(2) 0.093(11) -0.025(13) 0.044(10) 0.014(14)
O48 0.129(15) 0.22(3) 0.115(14) -0.045(16) 0.072(12) -0.070(16)
O49 0.103(13) 0.21(2) 0.115(14) 0.033(15) 0.053(11) 0.021(14)
O50 0.139(19) 0.25(3) 0.16(2) 0.01(2) 0.094(17) -0.06(2)
O51 0.17(2) 0.24(3) 0.110(15) 0.020(17) 0.081(15) 0.00(2)
O52 0.084(12) 0.23(3) 0.17(2) 0.05(2) 0.044(13) -0.028(15)
O53 0.151(18) 0.20(2) 0.092(12) -0.031(14) 0.054(12) -0.042(17)
O54 0.22(3) 0.17(2) 0.072(11) -0.020(12) 0.033(13) -0.010(19)
O55 0.130(17) 0.32(4) 0.073(11) -0.029(16) 0.032(11) -0.03(2)

loop_
_atom_type_symbol
_atom_type_description
_atom_type_scat_dispersion_real
_atom_type_scat_dispersion_imag
_atom_type_scat_source
W W -5.4734 5.5774 'International Tables Vol C Tables 4.2.6.8 and 6.1.1.4'
Fe Fe -1.1336 3.1974 'International Tables Vol C Tables 4.2.6.8 and 6.1.1.4'
Na Na 0.1353 0.1239 'International Tables Vol C Tables 4.2.6.8 and 6.1.1.4'
P P 0.2955 0.4335 'International Tables Vol C Tables 4.2.6.8 and 6.1.1.4'
O O 0.0492 0.0322 'International Tables Vol C Tables 4.2.6.8 and 6.1.1.4'
N N 0.0311 0.0180 'International Tables Vol C Tables 4.2.6.8 and 6.1.1.4'
C C 0.0181 0.0091 'International Tables Vol C Tables 4.2.6.8 and 6.1.1.4'
H H 0.0000 0.0000 'International Tables Vol C Tables 4.2.6.8 and 6.1.1.4'

loop_
_geom_angle_atom_site_label_1
_geom_angle_atom_site_label_2
_geom_angle_atom_site_label_3
_geom_angle
_geom_angle_site_symmetry_1
_geom_angle_site_symmetry_3
O23 W1 O31 96.9(12) . .
O23 W1 O29 92.9(10) . .
O31 W1 O29 100.5(9) . .
O23 W1 O18 156.9(8) . .
O31 W1 O18 105.6(12) . .
O29 W1 O18 88.6(11) . .
O23 W1 O9 87.2(10) . .
O31 W1 O9 95.2(8) . .
O29 W1 O9 164.2(8) . .
O18 W1 O9 85.2(9) . .
O23 W1 O36 72.5(8) . .
O31 W1 O36 168.9(12) . .
O29 W1 O36 83.3(7) . .
O18 W1 O36 84.8(8) . .
O9 W1 O36 81.6(6) . .
O47 W2 O3 103.6(9) . .
O47 W2 O1 101.0(9) . .
O3 W2 O1 91.9(7) . .
O47 W2 O46 96.5(9) . .
O3 W2 O46 158.4(7) . .
O1 W2 O46 92.1(8) . .
O47 W2 O6 98.2(8) . .
O3 W2 O6 83.7(7) . .
O1 W2 O6 160.8(8) . .
O46 W2 O6 85.5(7) . .
O47 W2 O13 169.4(9) . .
O3 W2 O13 86.5(6) . .
O1 W2 O13 81.3(8) . .
O46 W2 O13 73.1(7) . .
O6 W2 O13 79.8(7) . .
O45 W3 O25 98.6(10) . .
O45 W3 O9 97.5(9) . .
O25 W3 O9 90.9(10) . .
O45 W3 O43 103.9(10) . .
O25 W3 O43 156.6(8) . .
O9 W3 O43 92.6(10) . .
O45 W3 O26 99.1(9) . .
O25 W3 O26 89.3(9) . .
O9 W3 O26 163.2(7) . .
O43 W3 O26 80.8(8) . .
O45 W3 O21 171.7(9) . .
O25 W3 O21 73.2(8) . .
O9 W3 O21 83.6(6) . .
O43 W3 O21 84.2(7) . .
O26 W3 O21 80.4(7) . .
O40 W4 O3 101.5(9) . .
O40 W4 O27 98.8(11) . .
O3 W4 O27 85.4(7) . .
O40 W4 O25 101.5(10) . .
O3 W4 O25 156.9(9) . .
O27 W4 O25 92.7(9) . .
O40 W4 O14 95.9(12) . .
O3 W4 O14 87.3(7) . .
O27 W4 O14 164.6(10) . .
O25 W4 O14 88.8(8) . .
O40 W4 O21 173.5(9) . .
O3 W4 O21 84.4(6) . .
O27 W4 O21 84.2(8) . .
O25 W4 O21 72.5(8) . .
O14 W4 O21 81.6(9) . .
O22 W7 O14 97.8(11) . .
O22 W7 O10 102.4(10) . .
O14 W7 O10 91.2(7) . .
O22 W7 O19 95.4(9) . .
O14 W7 O19 166.7(11) . .
O10 W7 O19 84.2(7) . .
O22 W7 O23 105.8(11) . .
O14 W7 O23 90.8(8) . .
O10 W7 O23 151.2(11) . .
O19 W7 O23 87.3(7) . .
O22 W7 O36 173.3(9) . .
O14 W7 O36 85.4(9) . .
O10 W7 O36 83.4(8) . .
O19 W7 O36 81.6(8) . .
O23 W7 O36 68.1(9) . .
O53 W8 O15 100.9(10) . .
O53 W8 O46 97.6(10) . .
O15 W8 O46 90.5(8) . .
O53 W8 O4 95.3(10) . .
O15 W8 O4 163.5(7) . .
O46 W8 O4 90.0(10) . .
O53 W8 O17 105.0(10) . .
O15 W8 O17 87.4(7) . .
O46 W8 O17 157.2(8) . .
O4 W8 O17 85.8(9) . .
O53 W8 O13 169.8(10) . .
O15 W8 O13 81.7(7) . .
O46 W8 O13 72.4(7) . .
O4 W8 O13 82.8(8) . .
O17 W8 O13 84.9(7) . .
O54 W9 O2 101.4(11) . .
O54 W9 O33 100.5(11) . .
O2 W9 O33 154.0(9) . .
O54 W9 O4 100.8(11) . .
O2 W9 O4 94.6(10) . .
O33 W9 O4 94.9(11) . .
O54 W9 O56 90.2(12) . .
O2 W9 O56 81.8(9) . .
O33 W9 O56 84.3(9) . .
O4 W9 O56 168.9(8) . .
O54 W9 O7 166.4(10) . .
O2 W9 O7 83.8(8) . .
O33 W9 O7 71.9(8) . .
O4 W9 O7 91.2(7) . .
O56 W9 O7 78.1(7) . .
O44 W10 O41 99.5(9) . 5_767
O44 W10 O10 103.3(10) . .
O41 W10 O10 89.0(8) 5_767 .
O44 W10 O33 101.2(9) . .
O41 W10 O33 89.3(9) 5_767 .
O10 W10 O33 155.3(9) . .
O44 W10 O1 97.7(9) . .
O41 W10 O1 162.7(9) 5_767 .
O10 W10 O1 87.8(8) . .
O33 W10 O1 86.5(9) . .
O44 W10 O7 172.5(9) . .
O41 W10 O7 82.3(8) 5_767 .
O10 W10 O7 84.0(8) . .
O33 W10 O7 71.4(8) . .
O1 W10 O7 80.5(7) . .
O51 W11 O48 99.0(13) . .
O51 W11 O43 105.7(12) . .
O48 W11 O43 155.2(9) . .
O51 W11 O30 101.4(11) . .
O48 W11 O30 92.6(9) . .
O43 W11 O30 84.1(9) . .
O51 W11 O24 95.1(11) . .
O48 W11 O24 88.5(10) . .
O43 W11 O24 87.8(10) . .
O30 W11 O24 163.0(9) . .
O51 W11 O5 170.5(12) . .
O48 W11 O5 72.7(9) . .
O43 W11 O5 82.5(7) . .
O30 W11 O5 83.9(7) . .
O24 W11 O5 80.3(7) . .
O49 W16 O18 102.0(11) . .
O49 W16 O52 100.2(12) . .
O18 W16 O52 156.5(10) . .
O49 W16 O24 98.4(9) . .
O18 W16 O24 92.8(10) . .
O52 W16 O24 91.6(10) . .
O49 W16 O20 96.5(8) . .
O18 W16 O20 86.5(9) . .
O52 W16 O20 83.3(9) . .
O24 W16 O20 164.9(7) . .
O49 W16 O32 169.7(9) . .
O18 W16 O32 85.0(8) . .
O52 W16 O32 72.0(9) . .
O24 W16 O32 88.7(7) . .
O20 W16 O32 76.2(7) . .
O55 W24 O26 99.9(12) . .
O55 W24 O38 102.0(12) . .
O26 W24 O38 92.5(10) . .
O55 W24 O30 101.9(11) . .
O26 W24 O30 83.1(10) . .
O38 W24 O30 156.1(8) . .
O55 W24 O34 103.6(12) . .
O26 W24 O34 155.8(8) . .
O38 W24 O34 88.2(11) . .
O30 W24 O34 86.5(9) . .
O55 W24 O16 171.6(10) . .
O26 W24 O16 85.6(8) . .
O38 W24 O16 71.3(8) . .
O30 W24 O16 84.9(7) . .
O34 W24 O16 71.7(8) . .
O42 W30 O8 100.3(10) . .
O42 W30 O17 100.6(9) . .
O8 W30 O17 92.2(7) . .
O42 W30 O48 99.2(11) . .
O8 W30 O48 94.0(9) . .
O17 W30 O48 157.8(10) . .
O42 W30 O11 94.8(10) . .
O8 W30 O11 164.9(10) . .
O17 W30 O11 83.9(8) . .
O48 W30 O11 84.6(8) . .
O42 W30 O5 170.1(8) . .
O8 W30 O5 84.0(8) . .
O17 W30 O5 88.1(7) . .
O48 W30 O5 71.4(10) . .
O11 W30 O5 81.3(7) . .
O35 W33 O34 101.1(11) . .
O35 W33 O11 101.5(12) . .
O34 W33 O11 91.3(9) . .
O35 W33 O15 102.1(10) . .
O34 W33 O15 156.6(9) . .
O11 W33 O15 86.7(8) . .
O35 W33 O28 101.2(12) . .
O34 W33 O28 87.9(10) . .
O11 W33 O28 157.1(8) . .
O15 W33 O28 85.1(8) . .
O35 W33 O16 170.4(10) . .
O34 W33 O16 73.1(9) . .
O11 W33 O16 86.4(8) . .
O15 W33 O16 83.6(7) . .
O28 W33 O16 71.4(8) . .
O39 W35 O6 101.8(10) . .
O39 W35 O28 101.2(9) . .
O6 W35 O28 91.4(8) . .
O39 W35 O38 102.7(11) . .
O6 W35 O38 155.3(8) . .
O28 W35 O38 86.8(10) . .
O39 W35 O27 101.3(9) . .
O6 W35 O27 86.1(8) . .
O28 W35 O27 157.4(9) . .
O38 W35 O27 86.2(10) . .
O39 W35 O16 171.0(9) . .
O6 W35 O16 84.6(7) . .
O28 W35 O16 72.1(8) . .
O38 W35 O16 71.4(8) . .
O27 W35 O16 85.3(8) . .
O50 W37 O37 97.3(14) . .
O50 W37 O52 103.7(11) . .
O37 W37 O52 95.0(10) . .
O50 W37 O2 101.8(10) . .
O37 W37 O2 86.6(10) . .
O52 W37 O2 154.1(9) . .
O50 W37 O8 94.0(12) . .
O37 W37 O8 167.3(9) . .
O52 W37 O8 87.8(8) . .
O2 W37 O8 85.5(8) . .
O50 W37 O32 173.0(10) . .
O37 W37 O32 85.3(9) . .
O52 W37 O32 69.6(8) . .
O2 W37 O32 84.8(7) . .
O8 W37 O32 84.2(8) . .
O20 Fe69 O29 91.0(10) . .
O20 Fe69 O19 90.2(9) . 5_767
O29 Fe69 O19 178.7(10) . 5_767
O20 Fe69 O41 92.1(8) . .
O29 Fe69 O41 89.9(9) . .
O19 Fe69 O41 90.6(8) 5_767 .
O20 Fe69 O12 95.6(8) . .
O29 Fe69 O12 90.4(8) . .
O19 Fe69 O12 88.9(7) 5_767 .
O41 Fe69 O12 172.3(9) . .
O20 Fe69 O12 174.3(7) . 5_767
O29 Fe69 O12 88.6(9) . 5_767
O19 Fe69 O12 90.1(8) 5_767 5_767
O41 Fe69 O12 93.6(8) . 5_767
O12 Fe69 O12 78.7(9) . 5_767
O13 P5 O21 114.3(11) . .
O13 P5 O5 112.6(10) . .
O21 P5 O5 110.3(10) . .
O13 P5 O16 104.3(10) . .
O21 P5 O16 107.9(10) . .
O5 P5 O16 106.8(10) . .
O32 P7 O36 110.9(10) . .
O32 P7 O7 113.0(12) . .
O36 P7 O7 110.5(11) . .
O32 P7 O12 107.4(10) . .
O36 P7 O12 107.2(10) . .
O7 P7 O12 107.6(9) . .
W2 O1 W10 161.6(12) . .
W9 O2 W37 158.7(13) . .
W4 O3 W2 153.8(10) . .
W9 O4 W8 164.8(14) . .
P5 O5 W11 129.1(11) . .
P5 O5 W30 127.4(9) . .
W11 O5 W30 90.4(6) . .
W35 O6 W2 150.6(8) . .
P7 O7 W10 128.0(13) . .
P7 O7 W9 131.9(13) . .
W10 O7 W9 91.9(6) . .
W30 O8 W37 166.1(10) . .
W3 O9 W1 164.1(16) . .
W10 O10 W7 156.6(12) . .
W33 O11 W30 150.3(11) . .
P7 O12 Fe69 121.0(10) . .
P7 O12 Fe69 123.8(11) . 5_767
Fe69 O12 Fe69 101.3(9) . 5_767
P5 O13 W2 127.9(11) . .
P5 O13 W8 130.0(13) . .
W2 O13 W8 91.8(5) . .
W7 O14 W4 165.4(10) . .
W8 O15 W33 148.5(10) . .
P5 O16 W33 125.0(10) . .
P5 O16 W35 123.8(11) . .
W33 O16 W35 93.0(8) . .
P5 O16 W24 122.7(11) . .
W33 O16 W24 91.2(7) . .
W35 O16 W24 91.8(6) . .
W30 O17 W8 151.4(10) . .
W16 O18 W1 153.0(12) . .
Fe69 O19 W7 140.8(10) 5_767 .
Fe69 O20 W16 142.3(9) . .
P5 O21 W4 127.6(9) . .
P5 O21 W3 128.3(10) . .
W4 O21 W3 91.1(6) . .
W1 O23 W7 127.5(12) . .
W11 O24 W16 161.8(16) . .
W3 O25 W4 123.1(12) . .
W24 O26 W3 154.6(11) . .
W4 O27 W35 149.0(10) . .
W35 O28 W33 123.5(9) . .
W1 O29 Fe69 142.8(15) . .
W11 O30 W24 151.7(13) . .
P7 O32 W16 134.0(13) . .
P7 O32 W37 126.9(9) . .
W16 O32 W37 92.5(7) . .
W9 O33 W10 123.8(12) . .
W33 O34 W24 124.0(12) . .
P7 O36 W7 129.4(9) . .
P7 O36 W1 125.3(10) . .
W7 O36 W1 91.8(7) . .
W24 O38 W35 125.6(12) . .
W10 O41 Fe69 143.1(11) 5_767 .
W3 O43 W11 156.0(10) . .
W2 O46 W8 122.4(10) . .
W11 O48 W30 125.1(15) . .
W16 O52 W37 125.3(13) . .
C13 N1 C1 113(3) . .
C13 N1 C9 111(3) . .
C1 N1 C9 106(3) . .
C13 N1 C5 113(3) . .
C1 N1 C5 111(3) . .
C9 N1 C5 102(2) . .
C29 N2 C25 101(3) . .
C29 N2 C17 111(5) . .
C25 N2 C17 106(4) . .
C29 N2 C21 120(5) . .
C25 N2 C21 116(4) . .
C17 N2 C21 102(3) . .
C37 N3 C33 112(4) . .
C37 N3 C41 118(4) . .
C33 N3 C41 103(5) . .
C37 N3 C45 109(4) . .
C33 N3 C45 107(5) . .
C41 N3 C45 108(4) . .
C57 N4 C53 115(5) . .
C57 N4 C61 110(4) . .
C53 N4 C61 112(5) . .
C57 N4 C49 99(4) . .
C53 N4 C49 107(4) . .
C61 N4 C49 113(4) . .
C2 C1 N1 121(3) . .
C3 C2 C1 112(3) . .
C2 C3 C4 105(4) . .
C6 C5 N1 111(2) . .
C5 C6 C7 108(3) . .
C8 C7 C6 112(4) . .
N1 C9 C10 114(3) . .
C11 C10 C9 115(3) . .
C10 C11 C12 113(3) . .
N1 C13 C14 115(3) . .
C15 C14 C13 114(3) . .
C16 C15 C14 122(4) . .
N2 C17 C18 120(4) . .
C19 C18 C17 114(4) . .
C20 C19 C18 115(5) . .
C22 C21 N2 109(4) . .
C23 C22 C21 121(5) . .
C22 C23 C24 115(5) . .
C26 C25 N2 143(4) . .
C25 C26 C27 139(5) . .
C30 C29 N2 88(4) . .
C29 C30 C31 177(8) . .
C30 C31 C32 105(5) . .
N3 C33 C34 120(5) . .
C35 C34 C33 107(6) . .
C36 C35 C34 135(8) . .
N3 C37 C38 113(4) . .
C39 C38 C37 105(5) . .
C38 C39 C40 124(7) . .
N3 C41 C42 111(5) . .
C41 C42 C43 112(8) . .
C46 C45 N3 120(5) . .
C45 C46 C47 116(8) . .
C50 C49 N4 118(4) . .
C49 C50 C51 94(4) . .
C52 C51 C50 86(4) . .
N4 C53 C54 108(4) . .
C53 C54 C55 111(5) . .
C56 C55 C54 127(8) . .
N4 C57 C58 124(4) . .
C57 C58 C59 124(4) . .
C58 C59 C60 134(5) . .
C62 C61 N4 116(6) . .
C61 C62 C63 114(5) . .
C64 C63 C62 117(5) . .

loop_
_geom_bond_atom_site_label_1
_geom_bond_atom_site_label_2
_geom_bond_distance
_geom_bond_site_symmetry_2
W1 O23 1.70(3) .
W1 O31 1.80(2) .
W1 O29 1.90(2) .
W1 O18 1.91(2) .
W1 O9 1.96(2) .
W1 O36 2.345(15) .
W2 O47 1.73(2) .
W2 O3 1.895(18) .
W2 O1 1.90(2) .
W2 O46 1.920(13) .
W2 O6 1.97(2) .
W2 O13 2.330(18) .
W3 O45 1.73(2) .
W3 O25 1.86(3) .
W3 O9 1.87(2) .
W3 O43 1.869(11) .
W3 O26 1.98(2) .
W3 O21 2.358(16) .
W4 O40 1.59(2) .
W4 O3 1.865(17) .
W4 O27 1.880(18) .
W4 O25 1.94(2) .
W4 O14 1.96(2) .
W4 O21 2.329(19) .
W7 O22 1.59(2) .
W7 O14 1.83(2) .
W7 O10 1.910(18) .
W7 O19 2.023(15) .
W7 O23 2.03(2) .
W7 O36 2.31(2) .
W8 O53 1.67(2) .
W8 O15 1.90(2) .
W8 O46 1.922(14) .
W8 O4 1.923(19) .
W8 O17 1.93(2) .
W8 O13 2.357(18) .
W9 O54 1.68(2) .
W9 O2 1.79(2) .
W9 O33 1.883(14) .
W9 O4 1.895(18) .
W9 O56 2.08(2) .
W9 O7 2.33(2) .
W10 O44 1.72(2) .
W10 O41 1.80(2) 5_767
W10 O10 1.847(19) .
W10 O33 1.917(14) .
W10 O1 1.93(2) .
W10 O7 2.33(2) .
W11 O51 1.70(2) .
W11 O48 1.86(3) .
W11 O43 1.872(10) .
W11 O30 1.89(2) .
W11 O24 1.90(2) .
W11 O5 2.333(15) .
W16 O49 1.69(2) .
W16 O18 1.86(2) .
W16 O52 1.868(15) .
W16 O24 1.91(2) .
W16 O20 2.008(19) .
W16 O32 2.262(15) .
W24 O55 1.683(19) .
W24 O26 1.84(3) .
W24 O38 1.86(2) .
W24 O30 1.89(2) .
W24 O34 1.91(2) .
W24 O16 2.374(17) .
W30 O42 1.689(18) .
W30 O8 1.81(2) .
W30 O17 1.84(2) .
W30 O48 1.896(19) .
W30 O11 1.973(19) .
W30 O5 2.36(2) .
W33 O35 1.67(2) .
W33 O34 1.895(19) .
W33 O11 1.90(2) .
W33 O15 1.926(19) .
W33 O28 1.94(3) .
W33 O16 2.33(2) .
W35 O39 1.692(19) .
W35 O6 1.88(2) .
W35 O28 1.90(3) .
W35 O38 1.93(2) .
W35 O27 1.959(17) .
W35 O16 2.33(2) .
W37 O50 1.51(4) .
W37 O37 1.79(3) .
W37 O52 1.885(14) .
W37 O2 1.95(2) .
W37 O8 2.07(2) .
W37 O32 2.35(2) .
Fe69 O20 1.91(2) .
Fe69 O29 1.93(3) .
Fe69 O19 1.960(18) 5_767
Fe69 O41 1.997(19) .
Fe69 O12 2.088(17) .
Fe69 O12 2.10(2) 5_767
P5 O13 1.507(18) .
P5 O21 1.54(2) .
P5 O5 1.541(19) .
P5 O16 1.63(2) .
P7 O32 1.55(2) .
P7 O36 1.55(2) .
P7 O7 1.562(17) .
P7 O12 1.60(2) .
O12 Fe69 2.10(2) 5_767
O19 Fe69 1.960(18) 5_767
O41 W10 1.80(2) 5_767
N1 C13 1.500(19) .
N1 C1 1.511(19) .
N1 C9 1.511(19) .
N1 C5 1.526(18) .
N2 C29 1.50(2) .
N2 C25 1.503(19) .
N2 C17 1.51(2) .
N2 C21 1.52(2) .
N3 C37 1.50(2) .
N3 C33 1.50(2) .
N3 C41 1.50(2) .
N3 C45 1.51(2) .
N4 C57 1.49(2) .
N4 C53 1.49(2) .
N4 C61 1.51(2) .
N4 C49 1.51(2) .
C1 C2 1.508(19) .
C2 C3 1.51(2) .
C3 C4 1.51(2) .
C5 C6 1.504(19) .
C6 C7 1.513(19) .
C7 C8 1.51(2) .
C9 C10 1.53(2) .
C10 C11 1.505(19) .
C11 C12 1.513(19) .
C13 C14 1.509(19) .
C14 C15 1.50(2) .
C15 C16 1.50(2) .
C17 C18 1.52(2) .
C18 C19 1.51(2) .
C19 C20 1.50(2) .
C21 C22 1.50(2) .
C22 C23 1.50(2) .
C23 C24 1.51(2) .
C25 C26 1.50(2) .
C26 C27 1.50(2) .
C29 C30 1.49(2) .
C30 C31 1.49(2) .
C31 C32 1.50(2) .
C33 C34 1.51(2) .
C34 C35 1.50(2) .
C35 C36 1.50(2) .
C37 C38 1.50(2) .
C38 C39 1.50(2) .
C39 C40 1.50(2) .
C41 C42 1.50(2) .
C42 C43 1.50(2) .
C45 C46 1.50(2) .
C46 C47 1.50(2) .
C49 C50 1.49(2) .
C50 C51 1.51(2) .
C51 C52 1.50(2) .
C53 C54 1.50(2) .
C54 C55 1.50(2) .
C55 C56 1.50(2) .
C57 C58 1.50(2) .
C58 C59 1.50(2) .
C59 C60 1.50(2) .
C61 C62 1.41(8) .
C62 C63 1.71(8) .
C63 C64 1.53(7) .

loop_
_platon_squeeze_void_nr
_platon_squeeze_void_average_x
_platon_squeeze_void_average_y
_platon_squeeze_void_average_z
_platon_squeeze_void_volume
_platon_squeeze_void_count_electrons
_platon_squeeze_void_content
1 0.112 -0.027 -0.035 11636 2357 ' '
2 0.274 0.765 0.014 12 0 ' '
3 0.774 0.265 0.014 12 0 ' '
4 0.500 0.036 0.250 18 0 ' '
5 1.000 0.536 0.250 18 0 ' '
6 0.225 0.265 0.486 12 1 ' '
7 0.725 0.765 0.486 12 1 ' '
8 0.276 0.233 0.515 11 0 ' '
9 0.776 0.733 0.515 11 0 ' '
10 0.500 0.964 0.750 18 0 ' '
11 1.000 0.464 0.750 18 0 ' '
12 0.223 0.733 0.985 10 1 ' '
13 0.723 0.233 0.985 10 1 ' '
